data_2222812
loop_
_publ_author_name
'Chen, Gang'
'Xu, Wei'
'Yang, Zhen'
'Fan, Zheng'

_publ_section_title
;
 Pyridinium 4-(trifluoromethyl)benzenesulfonate
;
_journal_coeditor_code NG2593
_journal_issue 8
_journal_name_full 'Acta Crystallographica Section E'
_journal_page_first o1797
_journal_paper_doi 10.1107/S1600536809025835
_journal_volume 65
_journal_year 2009
_chemical_formula_iupac 'C5 H6 N +, C7 H4 F3 O3 S -'
_chemical_formula_moiety 'C5 H6 N +, C7 H4 F3 O3 S -'
_chemical_formula_sum 'C12 H10 F3 N O3 S'
_chemical_formula_weight 305.27
_chemical_name_systematic
;
Pyridinium 4-(trifluoromethyl)benzenesulfonate
;
_space_group_IT_number 14
_symmetry_cell_setting monoclinic
_symmetry_space_group_name_Hall '-P 2ybc'
_symmetry_space_group_name_H-M 'P 1 21/c 1'
_atom_sites_solution_hydrogens geom
_atom_sites_solution_primary direct
_atom_sites_solution_secondary difmap
_audit_creation_method SHELXL-97
_cell_angle_alpha 90.00
_cell_angle_beta 90.8220(10)
_cell_angle_gamma 90.00
_cell_formula_units_Z 4
_cell_length_a 5.7905(5)
_cell_length_b 9.0294(7)
_cell_length_c 24.988(2)
_cell_measurement_reflns_used 2733
_cell_measurement_temperature 273(2)
_cell_measurement_theta_max 24.96
_cell_measurement_theta_min 2.38
_cell_volume 1306.36(18)
_computing_cell_refinement 'SAINT (Bruker, 2000)'
_computing_data_collection 'SMART (Bruker, 2000)'
_computing_data_reduction 'SAINT (Bruker, 2000)'
_computing_molecular_graphics 'SHELXTL (Sheldrick, 2008)'
_computing_publication_material 'SHELXL97 (Sheldrick, 2008)'
_computing_structure_refinement 'SHELXL97 (Sheldrick, 2008)'
_computing_structure_solution 'SHELXS97 (Sheldrick, 2008)'
_diffrn_ambient_temperature 273(2)
_diffrn_measured_fraction_theta_full 0.993
_diffrn_measured_fraction_theta_max 0.993
_diffrn_measurement_device_type 'Bruker APEX area-detector'
_diffrn_measurement_method '\f and \w'
_diffrn_radiation_monochromator graphite
_diffrn_radiation_source 'fine-focus sealed tube'
_diffrn_radiation_type MoK\a
_diffrn_radiation_wavelength 0.71073
_diffrn_reflns_av_R_equivalents 0.0305
_diffrn_reflns_av_sigmaI/netI 0.0369
_diffrn_reflns_limit_h_max 6
_diffrn_reflns_limit_h_min -6
_diffrn_reflns_limit_k_max 10
_diffrn_reflns_limit_k_min -10
_diffrn_reflns_limit_l_max 29
_diffrn_reflns_limit_l_min -22
_diffrn_reflns_number 6394
_diffrn_reflns_theta_full 25.02
_diffrn_reflns_theta_max 25.02
_diffrn_reflns_theta_min 1.63
_diffrn_standards_number 0
_exptl_absorpt_coefficient_mu 0.290
_exptl_absorpt_correction_T_max 0.9310
_exptl_absorpt_correction_T_min 0.8709
_exptl_absorpt_correction_type multi-scan
_exptl_absorpt_process_details '(SADABS; Bruker, 2000)'
_exptl_crystal_colour colorless
_exptl_crystal_density_diffrn 1.552
_exptl_crystal_density_method 'not measured'
_exptl_crystal_description prism
_exptl_crystal_F_000 624
_exptl_crystal_size_max 0.49
_exptl_crystal_size_mid 0.35
_exptl_crystal_size_min 0.25
_refine_diff_density_max 0.696
_refine_diff_density_min -0.534
_refine_ls_extinction_method none
_refine_ls_goodness_of_fit_ref 1.070
_refine_ls_hydrogen_treatment constr
_refine_ls_matrix_type full
_refine_ls_number_parameters 179
_refine_ls_number_reflns 2291
_refine_ls_number_restraints 15
_refine_ls_restrained_S_all 1.070
_refine_ls_R_factor_all 0.0999
_refine_ls_R_factor_gt 0.0877
_refine_ls_shift/su_max 0.001
_refine_ls_shift/su_mean 0.001
_refine_ls_structure_factor_coef Fsqd
_refine_ls_weighting_details 'calc w=1/[\s^2^(Fo^2^)+(0.1117P)^2^+3.3401P] where P=(Fo^2^+2Fc^2^)/3'
_refine_ls_weighting_scheme calc
_refine_ls_wR_factor_gt 0.2319
_refine_ls_wR_factor_ref 0.2418
_reflns_number_gt 1880
_reflns_number_total 2291
_reflns_threshold_expression I>2\s(I)
_cod_data_source_file ng2593.cif
_cod_data_source_block I
_cod_depositor_comments
;
The following automatic conversions were performed:
'_symmetry_cell_setting' value 'Monoclinic' changed to 'monoclinic'
according to '/home/saulius/struct/CIF-dictionaries/cif_core.dic'
dictionary named 'cif_core.dic' version 2.4.1 from 2010-06-29.

Automatic conversion script
Id: cif_fix_enum 1527 2010-12-29 10:47:43Z saulius 

The following automatic conversions were performed:

'_symmetry_cell_setting' value 'Monoclinic' changed to 'monoclinic'
according to /home/saulius/struct/CIF-dictionaries/cif_core.dic
dictionary named 'cif_core.dic' version 2.4.1 from 2010-06-29.

Automatic conversion script
Id: cif_fix_values 1715 2011-07-08 13:25:40Z adriana 
;
_cod_original_cell_volume 1306.35(18)
_cod_original_sg_symbol_H-M 'P 21/c'
_cod_database_code 2222812

loop_
_symmetry_equiv_pos_as_xyz
'x, y, z'
'-x, y+1/2, -z+1/2'
'-x, -y, -z'
'x, -y-1/2, z-1/2'

loop_
_atom_site_type_symbol
_atom_site_label
_atom_site_fract_x
_atom_site_fract_y
_atom_site_fract_z
_atom_site_U_iso_or_equiv
_atom_site_adp_type
_atom_site_calc_flag
_atom_site_refinement_flags
_atom_site_occupancy
_atom_site_disorder_assembly
_atom_site_disorder_group
S S1 1.1078(2) 0.88952(12) 0.32068(5) 0.0451(4) Uani d . 1 A .
O O1 1.3546(6) 0.8891(4) 0.32268(15) 0.0603(10) Uani d . 1 . .
O O2 1.0094(6) 1.0326(4) 0.30758(14) 0.0595(10) Uani d . 1 . .
O O3 1.0162(7) 0.7709(4) 0.28780(15) 0.0629(10) Uani d . 1 . .
C C1 0.7591(12) 0.7361(7) 0.5413(3) 0.086(2) Uani d D 1 . .
C C2 0.8504(10) 0.7742(7) 0.4880(2) 0.0598(14) Uani d . 1 A .
C C3 0.7200(11) 0.8601(8) 0.4550(3) 0.0756(18) Uani d . 1 . .
H H3 0.5780 0.8954 0.4664 0.091 Uiso calc R 1 A .
C C4 0.7974(10) 0.8958(7) 0.4043(2) 0.0679(16) Uani d . 1 A .
H H4 0.7050 0.9535 0.3818 0.082 Uiso calc R 1 . .
C C5 1.0090(8) 0.8472(5) 0.38668(19) 0.0444(11) Uani d . 1 . .
C C6 1.1354(10) 0.7576(8) 0.4195(2) 0.0730(18) Uani d . 1 A .
H H6 1.2761 0.7203 0.4080 0.088 Uiso calc R 1 . .
C C7 1.0565(12) 0.7217(8) 0.4696(3) 0.081(2) Uani d . 1 . .
H H7 1.1455 0.6602 0.4915 0.098 Uiso calc R 1 A .
F F1' 0.9025(16) 0.6547(13) 0.5717(3) 0.1146(16) Uani d PD 0.584(9) A 2
F F2' 0.5792(17) 0.6419(11) 0.5388(4) 0.1146(16) Uani d PD 0.584(9) A 2
F F3' 0.700(2) 0.8521(9) 0.5715(3) 0.1146(16) Uani d PD 0.584(9) A 2
F F1 0.921(2) 0.7454(19) 0.5793(4) 0.1146(16) Uani d PD 0.416(9) A 1
F F2 0.672(3) 0.5995(12) 0.5458(5) 0.1146(16) Uani d PD 0.416(9) A 1
F F3 0.577(2) 0.8166(15) 0.5579(5) 0.1146(16) Uani d PD 0.416(9) A 1
N N1 0.6745(8) 0.8321(6) 0.21165(18) 0.0650(13) Uani d . 1 . .
H H1 0.7923 0.7923 0.2273 0.078 Uiso calc R 1 . .
C C8 0.6591(10) 0.9796(7) 0.2096(2) 0.0610(15) Uani d . 1 . .
H H8 0.7754 1.0376 0.2248 0.073 Uiso calc R 1 . .
C C9 0.4777(10) 1.0437(6) 0.1859(2) 0.0613(14) Uani d . 1 . .
H H9 0.4666 1.1464 0.1840 0.074 Uiso calc R 1 . .
C C10 0.3107(10) 0.9570(7) 0.1649(2) 0.0628(14) Uani d . 1 . .
H H10 0.1821 1.0001 0.1485 0.075 Uiso calc R 1 . .
C C11 0.3284(10) 0.8056(6) 0.1673(2) 0.0619(14) Uani d . 1 . .
H H11 0.2120 0.7459 0.1531 0.074 Uiso calc R 1 . .
C C12 0.5144(10) 0.7456(6) 0.1903(2) 0.0581(14) Uani d . 1 . .
H H12 0.5314 0.6432 0.1914 0.070 Uiso calc R 1 . .

loop_
_atom_site_aniso_label
_atom_site_aniso_U_11
_atom_site_aniso_U_22
_atom_site_aniso_U_33
_atom_site_aniso_U_12
_atom_site_aniso_U_13
_atom_site_aniso_U_23
S1 0.0535(8) 0.0315(6) 0.0502(7) 0.0055(5) -0.0052(5) 0.0001(5)
O1 0.057(2) 0.053(2) 0.071(2) 0.0031(17) -0.0003(17) 0.0060(17)
O2 0.074(3) 0.039(2) 0.065(2) 0.0168(17) -0.0059(18) 0.0063(16)
O3 0.086(3) 0.044(2) 0.058(2) -0.0024(18) -0.0059(18) -0.0113(16)
C1 0.108(6) 0.083(5) 0.068(4) 0.014(4) 0.002(4) 0.004(4)
C2 0.064(3) 0.061(3) 0.055(3) 0.000(3) -0.003(2) 0.003(3)
C3 0.067(4) 0.086(5) 0.074(4) 0.025(3) 0.014(3) 0.013(3)
C4 0.061(3) 0.077(4) 0.066(3) 0.023(3) -0.006(3) 0.015(3)
C5 0.048(3) 0.030(2) 0.054(3) 0.004(2) -0.009(2) -0.0026(19)
C6 0.058(3) 0.093(5) 0.068(4) 0.031(3) 0.001(3) 0.018(3)
C7 0.079(4) 0.096(5) 0.068(4) 0.031(4) -0.008(3) 0.029(4)
F1' 0.145(4) 0.125(4) 0.074(2) -0.006(3) 0.011(2) 0.022(2)
F2' 0.145(4) 0.125(4) 0.074(2) -0.006(3) 0.011(2) 0.022(2)
F3' 0.145(4) 0.125(4) 0.074(2) -0.006(3) 0.011(2) 0.022(2)
F1 0.145(4) 0.125(4) 0.074(2) -0.006(3) 0.011(2) 0.022(2)
F2 0.145(4) 0.125(4) 0.074(2) -0.006(3) 0.011(2) 0.022(2)
F3 0.145(4) 0.125(4) 0.074(2) -0.006(3) 0.011(2) 0.022(2)
N1 0.061(3) 0.078(3) 0.057(3) 0.011(3) -0.002(2) 0.013(2)
C8 0.058(3) 0.063(4) 0.062(3) -0.025(3) -0.001(2) -0.008(3)
C9 0.079(4) 0.032(3) 0.073(4) -0.006(3) 0.012(3) 0.000(2)
C10 0.055(3) 0.059(3) 0.074(4) 0.006(3) -0.002(3) 0.010(3)
C11 0.066(4) 0.053(3) 0.066(3) -0.018(3) -0.004(3) -0.003(3)
C12 0.079(4) 0.032(3) 0.064(3) 0.001(2) 0.007(3) 0.001(2)

loop_
_atom_type_symbol
_atom_type_description
_atom_type_scat_dispersion_real
_atom_type_scat_dispersion_imag
_atom_type_scat_source
C C 0.0033 0.0016 'International Tables Vol C Tables 4.2.6.8 and 6.1.1.4'
H H 0.0000 0.0000 'International Tables Vol C Tables 4.2.6.8 and 6.1.1.4'
N N 0.0061 0.0033 'International Tables Vol C Tables 4.2.6.8 and 6.1.1.4'
O O 0.0106 0.0060 'International Tables Vol C Tables 4.2.6.8 and 6.1.1.4'
F F 0.0171 0.0103 'International Tables Vol C Tables 4.2.6.8 and 6.1.1.4'
S S 0.1246 0.1234 'International Tables Vol C Tables 4.2.6.8 and 6.1.1.4'

loop_
_geom_angle_atom_site_label_1
_geom_angle_atom_site_label_2
_geom_angle_atom_site_label_3
_geom_angle_site_symmetry_1
_geom_angle_site_symmetry_3
_geom_angle
_geom_angle_publ_flag
O1 S1 O3 . . 112.1(2) ?
O1 S1 O2 . . 113.6(2) ?
O3 S1 O2 . . 113.1(2) ?
O1 S1 C5 . . 107.4(2) ?
O3 S1 C5 . . 104.2(2) ?
O2 S1 C5 . . 105.6(2) ?
F1 C1 F2 . . 105.1(9) ?
F1' C1 F3' . . 105.7(7) ?
F1 C1 F2' . . 127.7(9) ?
F1' C1 F2' . . 98.8(7) ?
F3' C1 F2' . . 108.6(8) ?
F1 C1 F3 . . 107.1(9) ?
F2 C1 F3 . . 100.0(10) ?
F1 C1 C2 . . 111.7(8) ?
F2 C1 C2 . . 115.5(8) ?
F1' C1 C2 . . 114.3(6) ?
F3' C1 C2 . . 115.0(6) ?
F2' C1 C2 . . 113.1(6) ?
F3 C1 C2 . . 116.2(7) ?
C3 C2 C7 . . 118.3(5) ?
C3 C2 C1 . . 118.5(5) ?
C7 C2 C1 . . 123.1(5) ?
C2 C3 C4 . . 120.3(5) ?
C2 C3 H3 . . 119.9 ?
C4 C3 H3 . . 119.9 ?
C5 C4 C3 . . 121.2(5) ?
C5 C4 H4 . . 119.4 ?
C3 C4 H4 . . 119.4 ?
C6 C5 C4 . . 118.0(5) ?
C6 C5 S1 . . 120.3(4) ?
C4 C5 S1 . . 121.5(4) ?
C5 C6 C7 . . 120.4(5) ?
C5 C6 H6 . . 119.8 ?
C7 C6 H6 . . 119.8 ?
C2 C7 C6 . . 121.7(5) ?
C2 C7 H7 . . 119.1 ?
C6 C7 H7 . . 119.1 ?
C12 N1 C8 . . 122.0(5) ?
C12 N1 H1 . . 119.0 ?
C8 N1 H1 . . 119.0 ?
C9 C8 N1 . . 120.2(5) ?
C9 C8 H8 . . 119.9 ?
N1 C8 H8 . . 119.9 ?
C8 C9 C10 . . 118.6(5) ?
C8 C9 H9 . . 120.7 ?
C10 C9 H9 . . 120.7 ?
C9 C10 C11 . . 120.6(6) ?
C9 C10 H10 . . 119.7 ?
C11 C10 H10 . . 119.7 ?
C12 C11 C10 . . 119.0(5) ?
C12 C11 H11 . . 120.5 ?
C10 C11 H11 . . 120.5 ?
N1 C12 C11 . . 119.6(5) ?
N1 C12 H12 . . 120.2 ?
C11 C12 H12 . . 120.2 ?

loop_
_geom_bond_atom_site_label_1
_geom_bond_atom_site_label_2
_geom_bond_site_symmetry_2
_geom_bond_distance
_geom_bond_publ_flag
S1 O1 . 1.429(4) ?
S1 O3 . 1.446(4) ?
S1 O2 . 1.447(3) ?
S1 C5 . 1.795(5) ?
C1 F1 . 1.330(8) ?
C1 F2 . 1.337(8) ?
C1 F1' . 1.338(7) ?
C1 F3' . 1.339(7) ?
C1 F2' . 1.345(7) ?
C1 F3 . 1.353(8) ?
C1 C2 . 1.479(9) ?
C2 C3 . 1.354(8) ?
C2 C7 . 1.370(9) ?
C3 C4 . 1.388(8) ?
C3 H3 . 0.9300 ?
C4 C5 . 1.379(7) ?
C4 H4 . 0.9300 ?
C5 C6 . 1.358(7) ?
C6 C7 . 1.378(9) ?
C6 H6 . 0.9300 ?
C7 H7 . 0.9300 ?
N1 C12 . 1.319(7) ?
N1 C8 . 1.336(8) ?
N1 H1 . 0.8600 ?
C8 C9 . 1.331(8) ?
C8 H8 . 0.9300 ?
C9 C10 . 1.346(8) ?
C9 H9 . 0.9300 ?
C10 C11 . 1.372(8) ?
C10 H10 . 0.9300 ?
C11 C12 . 1.329(8) ?
C11 H11 . 0.9300 ?
C12 H12 . 0.9300 ?

loop_
_geom_hbond_atom_site_label_D
_geom_hbond_atom_site_label_H
_geom_hbond_atom_site_label_A
_geom_hbond_site_symmetry_A
_geom_hbond_distance_DH
_geom_hbond_distance_HA
_geom_hbond_distance_DA
_geom_hbond_angle_DHA
_geom_hbond_publ_flag
N1 H1 O3 . 0.86 1.99 2.781(6) 153 yes
C4 H4 O1 1_455 0.93 2.56 3.255(7) 132 no
C8 H8 O2 . 0.93 2.47 3.192(7) 136 no
C8 H8 O3 2_755 0.93 2.45 3.233(8) 142 no
C9 H9 O1 2_755 0.93 2.43 3.274(6) 151 no
C11 H11 O2 2_645 0.93 2.52 3.214(8) 132 no
C12 H12 O1 2_745 0.93 2.42 3.324(7) 166 no
